data_4115989
loop_
_publ_author_name
'Gernot Heckmann'
'Mark Niemeyer'

_publ_contact_author_address
;
Institut f\"ur Anorganische Chemie
Universit\"at Stuttgart
Pfaffenwaldring 55
D-70569 Stuttgart
Germany
;
_publ_contact_author_email niemeyer@iac.uni-stuttgart.de
_publ_contact_author_name 'Mark Niemeyer'
_publ_section_title
;
 Synthesis and First Structural Characterization of Lanthanide(II) Aryls:
 Observation of a Schlenk Equilibrium in Europium(II) and Ytterbium(II)
 Chemistry
;
_journal_name_full 'Journal of the American Chemical Society'
_journal_page_first 4227
_journal_page_last 4228
_journal_paper_doi 10.1021/ja993494c
_journal_volume 122
_journal_year 2000
_chemical_formula_sum 'C80 H160 Eu4 I8 O20'
_chemical_formula_weight 3065.12
_chemical_melting_point 546
_chemical_name_systematic
; 
Pentakis(tetrahydofuran)diiodoeuropium(II) 
;
_space_group_IT_number 14
_symmetry_cell_setting monoclinic
_symmetry_space_group_name_Hall '-P 2yn'
_symmetry_space_group_name_H-M 'P 1 21/n 1'
_atom_sites_solution_hydrogens geom
_atom_sites_solution_primary direct
_atom_sites_solution_secondary difmap
_audit_creation_method SHELXL-97
_cell_angle_alpha 90.00
_cell_angle_beta 111.093(19)
_cell_angle_gamma 90.00
_cell_formula_units_Z 4
_cell_length_a 23.163(6)
_cell_length_b 26.096(5)
_cell_length_c 23.981(6)
_cell_measurement_temperature 173(2)
_cell_volume 13524(6)
_computing_cell_refinement 'Siemens XSCANS'
_computing_data_collection 'Siemens XSCANS'
_computing_data_reduction 'Siemens SHELXTL'
_computing_molecular_graphics 'Siemens SHELXTL'
_computing_publication_material 'Siemens SHELXTL'
_computing_structure_refinement 'SHELXL-97 (Sheldrick, 1997)'
_computing_structure_solution 'SHELXS-97 (Sheldrick, 1990)'
_diffrn_ambient_temperature 173(2)
_diffrn_measured_fraction_theta_full 0.972
_diffrn_measured_fraction_theta_max 0.972
_diffrn_measurement_method '\w scans'
_diffrn_radiation_monochromator graphite
_diffrn_radiation_source 'fine-focus sealed tube'
_diffrn_radiation_type MoK\a
_diffrn_radiation_wavelength 0.71073
_diffrn_reflns_av_R_equivalents 0.0711
_diffrn_reflns_av_sigmaI/netI 0.0980
_diffrn_reflns_limit_h_max 26
_diffrn_reflns_limit_h_min 0
_diffrn_reflns_limit_k_max 29
_diffrn_reflns_limit_k_min 0
_diffrn_reflns_limit_l_max 25
_diffrn_reflns_limit_l_min -27
_diffrn_reflns_number 21781
_diffrn_reflns_theta_full 24.01
_diffrn_reflns_theta_max 24.01
_diffrn_reflns_theta_min 1.22
_diffrn_standards_interval_count 298
_diffrn_standards_number 2
_exptl_absorpt_coefficient_mu 3.700
_exptl_absorpt_correction_T_max 0.9810
_exptl_absorpt_correction_T_min 0.7247
_exptl_absorpt_correction_type empirical
_exptl_crystal_density_diffrn 1.505
_exptl_crystal_F_000 5904
_refine_diff_density_max 1.245
_refine_diff_density_min -0.858
_refine_diff_density_rms 0.180
_refine_ls_extinction_method none
_refine_ls_goodness_of_fit_ref 0.981
_refine_ls_hydrogen_treatment mixed
_refine_ls_matrix_type full
_refine_ls_number_parameters 985
_refine_ls_number_reflns 21194
_refine_ls_number_restraints 100
_refine_ls_restrained_S_all 0.979
_refine_ls_R_factor_all 0.1501
_refine_ls_R_factor_gt 0.0746
_refine_ls_shift/su_max 0.003
_refine_ls_shift/su_mean 0.000
_refine_ls_structure_factor_coef Fsqd
_refine_ls_weighting_details 'w=1/[\s^2^(Fo^2^)+(0.0834P)^2^+0.0000P] where P=(Fo^2^+2Fc^2^)/3'
_refine_ls_weighting_scheme calc
_refine_ls_wR_factor_gt 0.1627
_refine_ls_wR_factor_ref 0.1986
_reflns_number_gt 10014
_reflns_number_total 21194
_reflns_threshold_expression >2sigma(I)
_cod_data_source_file ja993494c_3.cif
_cod_data_source_block neu
_cod_depositor_comments
;
The following automatic conversions were performed:

'_refine_ls_weighting_scheme' value 'calc
w=1/[\s^2^(Fo^2^)+(0.0834P)^2^+0.0000P] where P=(Fo^2^+2Fc^2^)/3' was
changed to 'calc'. New tag '_refine_ls_weighting_details' was
created. The value of the new tag was set to
'w=1/[\s^2^(Fo^2^)+(0.0834P)^2^+0.0000P] where P=(Fo^2^+2Fc^2^)/3'.

Automatic conversion script
Id: cif_fix_values 3143 2015-03-26 13:38:13Z robertas 
;
_cod_database_code 4115989

loop_
_symmetry_equiv_pos_as_xyz
'x, y, z'
'-x+1/2, y+1/2, -z+1/2'
'-x, -y, -z'
'x-1/2, -y-1/2, z-1/2'

loop_
_atom_site_label
_atom_site_type_symbol
_atom_site_fract_x
_atom_site_fract_y
_atom_site_fract_z
_atom_site_U_iso_or_equiv
_atom_site_adp_type
_atom_site_occupancy
_atom_site_calc_flag
_atom_site_refinement_flags
_atom_site_disorder_assembly
_atom_site_disorder_group
Eu1 Eu -0.38549(4) 0.26866(3) -0.15173(4) 0.0391(2) Uani 1 d . . .
Eu2 Eu -0.63369(4) 0.51877(3) -0.35326(4) 0.03789(19) Uani 1 d . . .
Eu3 Eu -0.62402(4) 0.01576(3) -0.39533(4) 0.03843(19) Uani 1 d . . .
Eu4 Eu -0.12776(4) 0.26480(3) -0.39698(4) 0.03661(19) Uani 1 d . . .
I1 I -0.53480(6) 0.26482(7) -0.20312(7) 0.0748(4) Uani 1 d . . .
I2 I -0.23567(5) 0.27000(5) -0.09586(6) 0.0609(3) Uani 1 d . . .
I3 I -0.48510(6) 0.50689(5) -0.29544(6) 0.0640(3) Uani 1 d . . .
I4 I -0.78217(5) 0.53102(5) -0.41311(6) 0.0606(3) Uani 1 d . . .
I5 I -0.77307(6) 0.00561(6) -0.43994(7) 0.0708(4) Uani 1 d . . .
I6 I -0.47385(6) 0.02477(7) -0.34481(7) 0.0743(4) Uani 1 d . . .
I7 I -0.27674(6) 0.26945(7) -0.44901(8) 0.0763(4) Uani 1 d . . .
I8 I 0.02213(5) 0.26240(5) -0.33897(6) 0.0585(3) Uani 1 d . . .
O11 O -0.3841(6) 0.2718(6) -0.0439(6) 0.066(4) Uani 1 d . . .
C12 C -0.4321(11) 0.2648(10) -0.0226(9) 0.084(7) Uani 1 d . . .
H12I H -0.4293 0.2313 -0.0044 0.101 Uiso 1 calc R . .
H12J H -0.4718 0.2678 -0.0549 0.101 Uiso 1 calc R . .
C13 C -0.4249(15) 0.3065(10) 0.0234(14) 0.117(13) Uani 1 d . . .
H13I H -0.4394 0.2949 0.0545 0.141 Uiso 1 calc R . .
H13J H -0.4475 0.3370 0.0049 0.141 Uiso 1 calc R . .
C14 C -0.3542(13) 0.3167(15) 0.0490(13) 0.126(14) Uani 1 d . . .
H14I H -0.3454 0.3530 0.0488 0.152 Uiso 1 calc R . .
H14J H -0.3357 0.3038 0.0894 0.152 Uiso 1 calc R . .
C15 C -0.3313(15) 0.2880(18) 0.0071(13) 0.155(18) Uani 1 d . . .
H15I H -0.3046 0.3099 -0.0059 0.186 Uiso 1 calc R . .
H15J H -0.3075 0.2584 0.0272 0.186 Uiso 1 calc R . .
O21 O -0.3872(6) 0.3645(5) -0.1239(8) 0.070(4) Uani 1 d . . .
C22 C -0.4451(10) 0.3911(8) -0.1248(13) 0.088(8) Uani 1 d . . .
H22A H -0.4576 0.3795 -0.0924 0.106 Uiso 1 calc R . .
H22B H -0.4789 0.3859 -0.1625 0.106 Uiso 1 calc R . .
C23 C -0.4240(13) 0.4482(7) -0.1163(14) 0.098(9) Uani 1 d . . .
H23A H -0.4534 0.4695 -0.1465 0.117 Uiso 1 calc R . .
H23B H -0.4212 0.4603 -0.0772 0.117 Uiso 1 calc R . .
C24 C -0.3647(9) 0.4505(7) -0.1219(11) 0.076(7) Uani 1 d . . .
H24A H -0.3387 0.4753 -0.0940 0.091 Uiso 1 calc R . .
H24B H -0.3692 0.4610 -0.1621 0.091 Uiso 1 calc R . .
C25 C -0.3362(11) 0.3988(7) -0.1092(14) 0.109(12) Uani 1 d . . .
H25A H -0.3114 0.3920 -0.1335 0.130 Uiso 1 calc R . .
H25B H -0.3101 0.3956 -0.0673 0.130 Uiso 1 calc R . .
O31 O -0.3833(7) 0.3240(6) -0.2414(7) 0.076(4) Uani 1 d . . .
C32 C -0.4291(16) 0.3571(14) -0.2765(14) 0.145(17) Uani 1 d . . .
H32A H -0.4291 0.3885 -0.2550 0.174 Uiso 1 calc R . .
H32B H -0.4695 0.3411 -0.2873 0.174 Uiso 1 calc R . .
C33 C -0.4151(12) 0.3678(12) -0.3295(13) 0.115(12) Uani 1 d D . .
H33A H -0.4153 0.4046 -0.3360 0.138 Uiso 1 calc R . .
H33B H -0.4462 0.3524 -0.3642 0.138 Uiso 1 calc R . .
C34 C -0.3524(11) 0.3461(13) -0.3210(12) 0.106(10) Uani 1 d D . .
H34A H -0.3554 0.3178 -0.3481 0.127 Uiso 1 calc R . .
H34B H -0.3251 0.3721 -0.3267 0.127 Uiso 1 calc R . .
C35 C -0.3311(12) 0.3287(11) -0.2589(11) 0.096(9) Uani 1 d . . .
H35A H -0.3104 0.2958 -0.2552 0.116 Uiso 1 calc R . .
H35B H -0.3019 0.3531 -0.2333 0.116 Uiso 1 calc R . .
O41 O -0.3802(7) 0.2081(6) -0.2386(6) 0.072(4) Uani 1 d D . .
C42 C -0.4315(14) 0.2014(17) -0.2936(12) 0.059(10) Uiso 0.50 d PD A 1
H42A H -0.4546 0.2329 -0.3065 0.071 Uiso 0.50 calc PR A 1
H42B H -0.4592 0.1745 -0.2905 0.071 Uiso 0.50 calc PR A 1
C43 C -0.3977(15) 0.1861(19) -0.3351(16) 0.077(12) Uiso 0.50 d PD A 1
H43A H -0.4166 0.1558 -0.3580 0.092 Uiso 0.50 calc PR A 1
H43B H -0.3993 0.2137 -0.3627 0.092 Uiso 0.50 calc PR A 1
C44 C -0.3312(16) 0.1750(19) -0.2956(14) 0.065(11) Uiso 0.50 d PD A 1
H44A H -0.3040 0.2026 -0.2977 0.078 Uiso 0.50 calc PR A 1
H44B H -0.3169 0.1433 -0.3073 0.078 Uiso 0.50 calc PR A 1
C45 C -0.3334(15) 0.1707(14) -0.2330(15) 0.058(10) Uiso 0.50 d PD A 1
H45A H -0.3457 0.1367 -0.2252 0.070 Uiso 0.50 calc PR A 1
H45B H -0.2942 0.1797 -0.2023 0.070 Uiso 0.50 calc PR A 1
C4B C -0.419(4) 0.223(2) -0.2980(16) 0.19(5) Uiso 0.50 d PD A 2
H4BA H -0.3990 0.2475 -0.3154 0.225 Uiso 0.50 calc PR A 2
H4BB H -0.4589 0.2350 -0.3002 0.225 Uiso 0.50 calc PR A 2
C4C C -0.422(2) 0.169(2) -0.325(3) 0.087(15) Uiso 0.50 d PD A 2
H4CA H -0.4349 0.1430 -0.3040 0.105 Uiso 0.50 calc PR A 2
H4CB H -0.4467 0.1684 -0.3677 0.105 Uiso 0.50 calc PR A 2
C4D C -0.353(2) 0.169(3) -0.313(3) 0.108 Uiso 0.50 d PD A 2
H4D1 H -0.3426 0.1903 -0.3411 0.129 Uiso 0.50 calc PR A 2
H4D2 H -0.3376 0.1348 -0.3134 0.129 Uiso 0.50 calc PR A 2
C4E C -0.3263(19) 0.192(3) -0.250(3) 0.14(3) Uiso 0.50 d PD A 2
H4EA H -0.3033 0.1665 -0.2210 0.167 Uiso 0.50 calc PR A 2
H4EB H -0.2994 0.2208 -0.2485 0.167 Uiso 0.50 calc PR A 2
O51 O -0.3839(7) 0.1755(5) -0.1178(7) 0.068(4) Uani 1 d . . .
C52 C -0.4333(10) 0.1418(8) -0.1367(14) 0.089(8) Uani 1 d . . .
H52A H -0.4572 0.1468 -0.1788 0.106 Uiso 1 calc R . .
H52B H -0.4602 0.1470 -0.1142 0.106 Uiso 1 calc R . .
C53 C -0.4051(9) 0.0873(7) -0.1257(10) 0.065(6) Uani 1 d . . .
H53A H -0.4060 0.0719 -0.1628 0.078 Uiso 1 calc R . .
H53B H -0.4277 0.0654 -0.1079 0.078 Uiso 1 calc R . .
C54 C -0.3367(12) 0.0953(9) -0.0815(14) 0.102(10) Uani 1 d . . .
H54A H -0.3278 0.0752 -0.0454 0.122 Uiso 1 calc R . .
H54B H -0.3071 0.0869 -0.1002 0.122 Uiso 1 calc R . .
C55 C -0.3370(12) 0.1485(9) -0.0697(12) 0.092(8) Uani 1 d . . .
H55A H -0.2967 0.1628 -0.0644 0.110 Uiso 1 calc R . .
H55B H -0.3445 0.1535 -0.0329 0.110 Uiso 1 calc R . .
O61 O -0.6222(6) 0.6167(5) -0.3638(6) 0.065(4) Uani 1 d D . .
C62 C -0.5662(16) 0.6459(15) -0.333(2) 0.100(17) Uiso 0.50 d PD B 1
H62A H -0.5347 0.6380 -0.3496 0.121 Uiso 0.50 calc PR B 1
H62B H -0.5502 0.6377 -0.2909 0.121 Uiso 0.50 calc PR B 1
C63 C -0.584(2) 0.7009(15) -0.342(2) 0.071(12) Uiso 0.50 d PD B 1
H63A H -0.5645 0.7175 -0.3675 0.085 Uiso 0.50 calc PR B 1
H63B H -0.5720 0.7190 -0.3045 0.085 Uiso 0.50 calc PR B 1
C64 C -0.653(3) 0.699(2) -0.373(3) 0.12(3) Uiso 0.50 d PD B 1
H64A H -0.6738 0.6954 -0.3443 0.142 Uiso 0.50 calc PR B 1
H64B H -0.6691 0.7285 -0.3977 0.142 Uiso 0.50 calc PR B 1
C65 C -0.6608(16) 0.6515(12) -0.4097(14) 0.056(9) Uiso 0.50 d PD B 1
H65A H -0.7035 0.6402 -0.4259 0.067 Uiso 0.50 calc PR B 1
H65B H -0.6452 0.6560 -0.4419 0.067 Uiso 0.50 calc PR B 1
C6B C -0.5741(14) 0.6413(12) -0.3799(16) 0.051(8) Uiso 0.50 d PD B 2
H6B1 H -0.5883 0.6479 -0.4226 0.061 Uiso 0.50 calc PR B 2
H6B2 H -0.5373 0.6200 -0.3688 0.061 Uiso 0.50 calc PR B 2
C6C C -0.561(2) 0.6899(17) -0.346(3) 0.094(18) Uiso 0.50 d PD B 2
H6C1 H -0.5408 0.7151 -0.3616 0.112 Uiso 0.50 calc PR B 2
H6C2 H -0.5384 0.6847 -0.3033 0.112 Uiso 0.50 calc PR B 2
C6D C -0.629(2) 0.7029(13) -0.359(2) 0.065(11) Uiso 0.50 d PD B 2
H6D1 H -0.6320 0.7243 -0.3267 0.078 Uiso 0.50 calc PR B 2
H6D2 H -0.6448 0.7223 -0.3955 0.078 Uiso 0.50 calc PR B 2
C6E C -0.6668(14) 0.6560(11) -0.3638(18) 0.055(9) Uiso 0.50 d PD B 2
H6E1 H -0.6802 0.6523 -0.3301 0.066 Uiso 0.50 calc PR B 2
H6E2 H -0.7026 0.6558 -0.4006 0.066 Uiso 0.50 calc PR B 2
O71 O -0.6312(6) 0.5653(6) -0.2563(6) 0.064(4) Uani 1 d D . .
C72 C -0.5748(15) 0.5917(19) -0.2158(16) 0.117(16) Uiso 0.67 d PD C 1
H72A H -0.5638 0.6207 -0.2353 0.141 Uiso 0.67 calc PR C 1
H72B H -0.5399 0.5684 -0.2012 0.141 Uiso 0.67 calc PR C 1
C7B C -0.580(3) 0.563(3) -0.197(2) 0.11(3) Uiso 0.33 d PD C 2
H7B1 H -0.5401 0.5671 -0.2003 0.136 Uiso 0.33 calc PR C 2
H7B2 H -0.5813 0.5316 -0.1760 0.136 Uiso 0.33 calc PR C 2
C73 C -0.5961(13) 0.6087(14) -0.1665(12) 0.143(16) Uani 1 d D . .
H73A H -0.5843 0.6441 -0.1563 0.172 Uiso 1 calc R D 1
H73B H -0.5764 0.5879 -0.1312 0.172 Uiso 1 calc R D 1
C74 C -0.6661(13) 0.6033(11) -0.1867(13) 0.118(12) Uani 1 d D . .
H74A H -0.6785 0.5946 -0.1533 0.141 Uiso 1 calc R E 1
H74B H -0.6866 0.6348 -0.2048 0.141 Uiso 1 calc R E 1
C75 C -0.6813(14) 0.5606(13) -0.2317(15) 0.079(10) Uiso 0.67 d PD C 1
H75A H -0.6801 0.5275 -0.2127 0.095 Uiso 0.67 calc PR C 1
H75B H -0.7218 0.5654 -0.2625 0.095 Uiso 0.67 calc PR C 1
C7E C -0.674(3) 0.606(2) -0.2517(18) 0.09(2) Uiso 0.33 d PD C 2
H7E1 H -0.7168 0.5983 -0.2770 0.107 Uiso 0.33 calc PR C 2
H7E2 H -0.6629 0.6392 -0.2622 0.107 Uiso 0.33 calc PR C 2
O81 O -0.6520(6) 0.4517(5) -0.2808(6) 0.061(3) Uani 1 d D . .
C82 C -0.6048(17) 0.4382(19) -0.2263(14) 0.080(13) Uiso 0.50 d PD F 1
H82A H -0.5794 0.4678 -0.2090 0.096 Uiso 0.50 calc PR F 1
H82B H -0.5785 0.4118 -0.2331 0.096 Uiso 0.50 calc PR F 1
C83 C -0.635(3) 0.419(3) -0.186(2) 0.15(3) Uiso 0.50 d PD F 1
H83A H -0.6378 0.4459 -0.1590 0.175 Uiso 0.50 calc PR F 1
H83B H -0.6113 0.3906 -0.1618 0.175 Uiso 0.50 calc PR F 1
C84 C -0.698(2) 0.402(2) -0.227(2) 0.102(18) Uiso 0.50 d PD F 1
H84A H -0.7006 0.3645 -0.2290 0.123 Uiso 0.50 calc PR F 1
H84B H -0.7301 0.4145 -0.2134 0.123 Uiso 0.50 calc PR F 1
C85 C -0.7052(14) 0.4232(16) -0.2856(18) 0.069(11) Uiso 0.50 d PD F 1
H85A H -0.7110 0.3958 -0.3145 0.083 Uiso 0.50 calc PR F 1
H85B H -0.7413 0.4453 -0.2994 0.083 Uiso 0.50 calc PR F 1
C8B C -0.6124(15) 0.4120(12) -0.2495(15) 0.055(9) Uiso 0.50 d PD F 2
H8B1 H -0.5699 0.4217 -0.2422 0.067 Uiso 0.50 calc PR F 2
H8B2 H -0.6213 0.3813 -0.2740 0.067 Uiso 0.50 calc PR F 2
C8C C -0.6191(15) 0.4004(13) -0.1922(14) 0.047(8) Uiso 0.50 d PD F 2
H8C1 H -0.5864 0.4158 -0.1588 0.057 Uiso 0.50 calc PR F 2
H8C2 H -0.6205 0.3638 -0.1857 0.057 Uiso 0.50 calc PR F 2
C8D C -0.681(2) 0.426(3) -0.203(3) 0.11(2) Uiso 0.50 d PD F 2
H8D1 H -0.7116 0.4001 -0.2035 0.136 Uiso 0.50 calc PR F 2
H8D2 H -0.6777 0.4500 -0.1717 0.136 Uiso 0.50 calc PR F 2
C8E C -0.703(2) 0.453(3) -0.261(3) 0.11(2) Uiso 0.50 d PD F 2
H8E1 H -0.7380 0.4355 -0.2897 0.136 Uiso 0.50 calc PR F 2
H8E2 H -0.7139 0.4878 -0.2565 0.136 Uiso 0.50 calc PR F 2
O91 O -0.6412(7) 0.4290(5) -0.4014(7) 0.075(4) Uani 1 d . . .
C92 C -0.5938(13) 0.3935(12) -0.3903(18) 0.159(19) Uani 1 d . . .
H92A H -0.5655 0.3966 -0.3492 0.191 Uiso 1 calc R . .
H92B H -0.5708 0.4002 -0.4163 0.191 Uiso 1 calc R . .
C93 C -0.6184(15) 0.3425(9) -0.4006(16) 0.118(11) Uani 1 d . . .
H93A H -0.6116 0.3249 -0.3631 0.141 Uiso 1 calc R . .
H93B H -0.5998 0.3228 -0.4240 0.141 Uiso 1 calc R . .
C94 C -0.6877(13) 0.3509(8) -0.4353(13) 0.098(9) Uani 1 d . . .
H94A H -0.7007 0.3334 -0.4735 0.118 Uiso 1 calc R . .
H94B H -0.7121 0.3381 -0.4127 0.118 Uiso 1 calc R . .
C95 C -0.6955(12) 0.4076(10) -0.4440(14) 0.107(10) Uani 1 d . . .
H95A H -0.6992 0.4171 -0.4843 0.129 Uiso 1 calc R . .
H95B H -0.7321 0.4193 -0.4370 0.129 Uiso 1 calc R . .
O101 O -0.6260(7) 0.5329(6) -0.4583(6) 0.075(4) Uani 1 d D . .
C102 C -0.6752(14) 0.5324(18) -0.5147(12) 0.077(13) Uiso 0.50 d PD G 1
H10A H -0.7113 0.5496 -0.5122 0.092 Uiso 0.50 calc PR G 1
H10B H -0.6865 0.4974 -0.5279 0.092 Uiso 0.50 calc PR G 1
C10B C -0.6718(16) 0.5606(17) -0.5044(13) 0.073(12) Uiso 0.50 d PD G 2
H10C H -0.6746 0.5955 -0.4917 0.088 Uiso 0.50 calc PR G 2
H10D H -0.7119 0.5443 -0.5142 0.088 Uiso 0.50 calc PR G 2
C103 C -0.6519(17) 0.5601(17) -0.5579(16) 0.17(2) Uani 1 d D . .
H10E H -0.6694 0.5460 -0.5979 0.200 Uiso 1 calc R H 1
H10F H -0.6607 0.5966 -0.5592 0.200 Uiso 1 calc R H 1
C104 C -0.5860(16) 0.5498(13) -0.5308(13) 0.131(14) Uani 1 d D . .
H10G H -0.5626 0.5762 -0.5418 0.157 Uiso 1 calc R I 1
H10H H -0.5763 0.5170 -0.5443 0.157 Uiso 1 calc R I 1
C105 C -0.5697(15) 0.549(3) -0.4638(14) 0.11(2) Uiso 0.50 d PD G 1
H10F H -0.5364 0.5252 -0.4446 0.135 Uiso 0.50 calc PR G 1
H10I H -0.5577 0.5829 -0.4467 0.135 Uiso 0.50 calc PR G 1
C10E C -0.5821(12) 0.5125(12) -0.4812(12) 0.044(8) Uani 0.50 d PD G 2
H10G H -0.5934 0.4781 -0.4967 0.053 Uiso 0.50 calc PR G 2
H10H H -0.5409 0.5119 -0.4509 0.053 Uiso 0.50 calc PR G 2
O111 O -0.6182(6) 0.0342(5) -0.2892(6) 0.066(4) Uani 1 d . . .
C112 C -0.6680(9) 0.0472(11) -0.2686(10) 0.085(8) Uani 1 d . . .
H11A H -0.6988 0.0670 -0.2994 0.102 Uiso 1 calc R . .
H11B H -0.6876 0.0159 -0.2626 0.102 Uiso 1 calc R . .
C113 C -0.6481(12) 0.0754(13) -0.2153(11) 0.101(10) Uani 1 d . . .
H11C H -0.6664 0.0622 -0.1877 0.122 Uiso 1 calc R . .
H11D H -0.6593 0.1113 -0.2230 0.122 Uiso 1 calc R . .
C114 C -0.5810(16) 0.0694(14) -0.1910(11) 0.127(13) Uani 1 d . . .
H11E H -0.5673 0.0553 -0.1509 0.152 Uiso 1 calc R . .
H11F H -0.5604 0.1020 -0.1899 0.152 Uiso 1 calc R . .
C115 C -0.5677(15) 0.0323(15) -0.2340(13) 0.142(16) Uani 1 d . . .
H11G H -0.5298 0.0421 -0.2399 0.171 Uiso 1 calc R . .
H11H H -0.5626 -0.0021 -0.2179 0.171 Uiso 1 calc R . .
O121 O -0.6113(7) -0.0706(5) -0.3415(6) 0.072(4) Uani 1 d D . .
C122 C -0.6456(18) -0.0992(11) -0.3114(18) 0.083(11) Uiso 0.60 d PD J 1
H12A H -0.6262 -0.0962 -0.2683 0.100 Uiso 0.60 calc PR J 1
H12B H -0.6880 -0.0873 -0.3236 0.100 Uiso 0.60 calc PR J 1
C12B C -0.6669(13) -0.1012(13) -0.352(3) 0.073(15) Uiso 0.40 d PD J 2
H12E H -0.6915 -0.0877 -0.3302 0.088 Uiso 0.40 calc PR J 2
H12F H -0.6921 -0.1022 -0.3944 0.088 Uiso 0.40 calc PR J 2
C123 C -0.6431(13) -0.1515(12) -0.3305(16) 0.128(12) Uiso 1 d D . .
H12G H -0.6693 -0.1569 -0.3719 0.154 Uiso 1 calc R K 1
H12H H -0.6533 -0.1761 -0.3052 0.154 Uiso 1 calc R K 1
C124 C -0.5750(13) -0.1521(8) -0.3214(14) 0.110(10) Uani 1 d D . .
H12K H -0.5508 -0.1613 -0.2804 0.132 Uiso 1 calc R L 1
H12L H -0.5673 -0.1774 -0.3476 0.132 Uiso 1 calc R L 1
C125 C -0.5569(13) -0.1019(10) -0.3347(19) 0.074(10) Uiso 0.60 d PD J 1
H12M H -0.5480 -0.1023 -0.3713 0.089 Uiso 0.60 calc PR J 1
H12N H -0.5209 -0.0894 -0.3023 0.089 Uiso 0.60 calc PR J 1
C12E C -0.564(2) -0.1008(12) -0.2969(18) 0.083(17) Uiso 0.40 d PD J 2
H12O H -0.5229 -0.0891 -0.2923 0.100 Uiso 0.40 calc PR J 2
H12P H -0.5690 -0.0994 -0.2585 0.100 Uiso 0.40 calc PR J 2
O131 O -0.6246(6) -0.0559(6) -0.4708(6) 0.066(4) Uani 1 d . . .
C132 C -0.6686(12) -0.0930(11) -0.4995(14) 0.101(9) Uani 1 d . . .
H13G H -0.7098 -0.0782 -0.5138 0.121 Uiso 1 calc R . .
H13H H -0.6675 -0.1208 -0.4722 0.121 Uiso 1 calc R . .
C133 C -0.6525(10) -0.1120(10) -0.5501(9) 0.080(7) Uani 1 d . . .
H13A H -0.6640 -0.1477 -0.5585 0.096 Uiso 1 calc R . .
H13B H -0.6727 -0.0918 -0.5858 0.096 Uiso 1 calc R . .
C134 C -0.5876(13) -0.1058(10) -0.5296(14) 0.102(10) Uani 1 d . . .
H13C H -0.5671 -0.1369 -0.5104 0.122 Uiso 1 calc R . .
H13D H -0.5744 -0.0981 -0.5628 0.122 Uiso 1 calc R . .
C135 C -0.5731(15) -0.0655(15) -0.4891(18) 0.161(19) Uani 1 d . . .
H13E H -0.5640 -0.0350 -0.5076 0.193 Uiso 1 calc R . .
H13F H -0.5369 -0.0740 -0.4546 0.193 Uiso 1 calc R . .
O141 O -0.6284(7) 0.0571(6) -0.4952(6) 0.074(4) Uani 1 d D . .
C142 C -0.6693(17) 0.0436(14) -0.5552(10) 0.055(9) Uiso 0.50 d PD M 1
H14A H -0.7112 0.0384 -0.5562 0.066 Uiso 0.50 calc PR M 1
H14B H -0.6554 0.0123 -0.5683 0.066 Uiso 0.50 calc PR M 1
C143 C -0.667(2) 0.0875(18) -0.595(2) 0.077(13) Uiso 0.50 d PD M 1
H14C H -0.6786 0.0770 -0.6363 0.093 Uiso 0.50 calc PR M 1
H14D H -0.6937 0.1156 -0.5924 0.093 Uiso 0.50 calc PR M 1
C144 C -0.603(2) 0.100(3) -0.568(2) 0.11(2) Uiso 0.50 d PD M 1
H14E H -0.5970 0.1367 -0.5717 0.131 Uiso 0.50 calc PR M 1
H14F H -0.5796 0.0824 -0.5889 0.131 Uiso 0.50 calc PR M 1
C145 C -0.5779(18) 0.0852(17) -0.5032(19) 0.071(12) Uiso 0.50 d PD M 1
H14G H -0.5414 0.0638 -0.4941 0.085 Uiso 0.50 calc PR M 1
H14H H -0.5675 0.1153 -0.4777 0.085 Uiso 0.50 calc PR M 1
C14B C -0.6831(11) 0.0636(14) -0.5484(11) 0.044(8) Uiso 0.50 d PD M 2
H14K H -0.7028 0.0962 -0.5475 0.053 Uiso 0.50 calc PR M 2
H14L H -0.7127 0.0364 -0.5516 0.053 Uiso 0.50 calc PR M 2
C14C C -0.661(2) 0.0615(19) -0.5998(17) 0.070(12) Uiso 0.50 d PD M 2
H14M H -0.6626 0.0269 -0.6152 0.084 Uiso 0.50 calc PR M 2
H14N H -0.6846 0.0841 -0.6320 0.084 Uiso 0.50 calc PR M 2
C14D C -0.597(2) 0.079(3) -0.573(3) 0.12(3) Uiso 0.50 d PD M 2
H14O H -0.5883 0.1059 -0.5961 0.150 Uiso 0.50 calc PR M 2
H14P H -0.5683 0.0510 -0.5678 0.150 Uiso 0.50 calc PR M 2
C14E C -0.597(7) 0.098(4) -0.514(5) 0.34(10) Uiso 0.50 d PD M 2
H14Q H -0.5554 0.1031 -0.4856 0.414 Uiso 0.50 calc PR M 2
H14R H -0.6198 0.1302 -0.5184 0.414 Uiso 0.50 calc PR M 2
O151 O -0.6359(6) 0.1127(5) -0.3870(8) 0.075(5) Uani 1 d . . .
C152 C -0.6905(16) 0.1443(11) -0.4139(16) 0.154(18) Uani 1 d . . .
H15A H -0.7189 0.1410 -0.3927 0.185 Uiso 1 calc R . .
H15B H -0.7119 0.1355 -0.4556 0.185 Uiso 1 calc R . .
C153 C -0.6637(11) 0.1979(8) -0.4076(13) 0.101(10) Uani 1 d . . .
H15C H -0.6719 0.2124 -0.4469 0.121 Uiso 1 calc R . .
H15D H -0.6834 0.2194 -0.3867 0.121 Uiso 1 calc R . .
C154 C -0.5994(11) 0.1966(9) -0.3757(11) 0.083(7) Uani 1 d . . .
H15E H -0.5863 0.2241 -0.3466 0.100 Uiso 1 calc R . .
H15F H -0.5762 0.1985 -0.4023 0.100 Uiso 1 calc R . .
C155 C -0.5930(15) 0.1461(12) -0.3468(19) 0.163(19) Uani 1 d . . .
H15G H -0.5512 0.1332 -0.3373 0.195 Uiso 1 calc R . .
H15H H -0.6012 0.1487 -0.3100 0.195 Uiso 1 calc R . .
O161 O -0.1373(7) 0.1953(5) -0.4769(7) 0.070(4) Uani 1 d . . .
C162 C -0.0834(10) 0.1850(9) -0.4929(10) 0.074(6) Uani 1 d . . .
H16A H -0.0591 0.2159 -0.4893 0.088 Uiso 1 calc R . .
H16B H -0.0575 0.1591 -0.4666 0.088 Uiso 1 calc R . .
C163 C -0.1053(16) 0.1676(14) -0.5519(16) 0.130(13) Uani 1 d . . .
H16C H -0.0825 0.1374 -0.5556 0.156 Uiso 1 calc R . .
H16D H -0.1000 0.1939 -0.5782 0.156 Uiso 1 calc R . .
C164 C -0.1740(12) 0.1547(11) -0.5689(11) 0.087(7) Uani 1 d . . .
H16E H -0.1994 0.1768 -0.6007 0.104 Uiso 1 calc R . .
H16F H -0.1820 0.1193 -0.5817 0.104 Uiso 1 calc R . .
C165 C -0.1861(10) 0.1636(9) -0.5132(10) 0.077(7) Uani 1 d . . .
H16G H -0.2257 0.1804 -0.5218 0.093 Uiso 1 calc R . .
H16H H -0.1866 0.1314 -0.4932 0.093 Uiso 1 calc R . .
O171 O -0.1249(6) 0.1763(5) -0.3487(6) 0.065(4) Uani 1 d . . .
C172 C -0.0736(9) 0.1391(7) -0.3316(10) 0.067(6) Uani 1 d . . .
H17A H -0.0531 0.1375 -0.2885 0.080 Uiso 1 calc R . .
H17B H -0.0434 0.1477 -0.3495 0.080 Uiso 1 calc R . .
C173 C -0.1070(11) 0.0877(7) -0.3569(9) 0.083(9) Uani 1 d . . .
H17C H -0.1118 0.0829 -0.3985 0.099 Uiso 1 calc R . .
H17D H -0.0851 0.0585 -0.3338 0.099 Uiso 1 calc R . .
C174 C -0.1676(11) 0.0959(10) -0.3500(16) 0.115(12) Uani 1 d . . .
H17E H -0.2007 0.0813 -0.3837 0.138 Uiso 1 calc R . .
H17F H -0.1677 0.0793 -0.3138 0.138 Uiso 1 calc R . .
C175 C -0.1766(12) 0.1485(9) -0.3469(15) 0.100(10) Uani 1 d . . .
H17G H -0.1832 0.1564 -0.3101 0.120 Uiso 1 calc R . .
H17H H -0.2132 0.1588 -0.3801 0.120 Uiso 1 calc R . .
O181 O -0.1328(6) 0.2805(5) -0.2922(5) 0.058(3) Uani 1 d D . .
C182 C -0.0887(9) 0.2640(9) -0.2359(9) 0.072(6) Uani 1 d D . .
H18A H -0.0472 0.2696 -0.2354 0.087 Uiso 1 calc R . .
H18H H -0.0938 0.2276 -0.2309 0.087 Uiso 1 calc R . .
C183 C -0.097(2) 0.2928(19) -0.185(2) 0.22(3) Uani 1 d . . .
H18B H -0.1028 0.2694 -0.1560 0.268 Uiso 1 calc R . .
H18C H -0.0615 0.3145 -0.1650 0.268 Uiso 1 calc R . .
C184 C -0.1536(18) 0.3238(10) -0.2147(12) 0.110(12) Uani 1 d D . .
H18D H -0.1445 0.3598 -0.2057 0.131 Uiso 1 calc R N 1
H18E H -0.1857 0.3138 -0.1999 0.131 Uiso 1 calc R N 1
C185 C -0.1763(15) 0.3155(15) -0.2829(12) 0.060(10) Uiso 0.50 d PD O 1
H18F H -0.2176 0.3011 -0.2975 0.073 Uiso 0.50 calc PR O 1
H18G H -0.1768 0.3477 -0.3035 0.073 Uiso 0.50 calc PR O 1
C18E C -0.1832(11) 0.2940(17) -0.2738(15) 0.068(12) Uiso 0.50 d PD O 2
H18I H -0.2041 0.2636 -0.2676 0.081 Uiso 0.50 calc PR O 2
H18J H -0.2129 0.3153 -0.3037 0.081 Uiso 0.50 calc PR O 2
O191 O -0.1237(6) 0.3620(4) -0.3787(6) 0.063(4) Uani 1 d . . .
C192 C -0.0766(13) 0.3883(8) -0.3317(10) 0.089(9) Uani 1 d . . .
H19A H -0.0360 0.3763 -0.3286 0.107 Uiso 1 calc R . .
H19B H -0.0817 0.3826 -0.2938 0.107 Uiso 1 calc R . .
C193 C -0.0837(12) 0.4434(9) -0.3475(14) 0.099(9) Uani 1 d . . .
H19C H -0.0880 0.4631 -0.3150 0.118 Uiso 1 calc R . .
H19D H -0.0477 0.4557 -0.3550 0.118 Uiso 1 calc R . .
C194 C -0.1385(17) 0.4490(8) -0.4007(13) 0.136(15) Uani 1 d . . .
H19E H -0.1268 0.4596 -0.4339 0.164 Uiso 1 calc R . .
H19F H -0.1652 0.4751 -0.3943 0.164 Uiso 1 calc R . .
C195 C -0.1734(11) 0.3976(8) -0.4155(13) 0.098(10) Uani 1 d . . .
H19G H -0.2089 0.3973 -0.4031 0.118 Uiso 1 calc R . .
H19H H -0.1867 0.3897 -0.4578 0.118 Uiso 1 calc R . .
O201 O -0.1172(6) 0.3083(5) -0.4887(6) 0.058(3) Uani 1 d . . .
C202 C -0.0639(12) 0.3381(13) -0.4899(11) 0.110(11) Uani 1 d . . .
H20A H -0.0583 0.3686 -0.4653 0.132 Uiso 1 calc R . .
H20B H -0.0264 0.3177 -0.4751 0.132 Uiso 1 calc R . .
C203 C -0.0775(10) 0.3521(10) -0.5520(10) 0.078(7) Uani 1 d . . .
H20C H -0.0841 0.3888 -0.5568 0.093 Uiso 1 calc R . .
H20D H -0.0428 0.3432 -0.5636 0.093 Uiso 1 calc R . .
C204 C -0.1321(14) 0.3255(11) -0.5898(11) 0.111(11) Uani 1 d . . .
H20E H -0.1216 0.2949 -0.6069 0.133 Uiso 1 calc R . .
H20F H -0.1579 0.3474 -0.6217 0.133 Uiso 1 calc R . .
C205 C -0.1633(9) 0.3127(9) -0.5466(8) 0.065(6) Uani 1 d . . .
H20G H -0.1926 0.3394 -0.5469 0.078 Uiso 1 calc R . .
H20H H -0.1857 0.2806 -0.5579 0.078 Uiso 1 calc R . .

loop_
_atom_site_aniso_label
_atom_site_aniso_U_11
_atom_site_aniso_U_22
_atom_site_aniso_U_33
_atom_site_aniso_U_23
_atom_site_aniso_U_13
_atom_site_aniso_U_12
Eu1 0.0401(4) 0.0364(4) 0.0413(5) -0.0054(3) 0.0152(4) -0.0013(3)
Eu2 0.0419(4) 0.0356(4) 0.0355(4) 0.0038(3) 0.0130(3) -0.0002(3)
Eu3 0.0369(4) 0.0431(4) 0.0363(4) 0.0006(3) 0.0143(3) 0.0011(3)
Eu4 0.0381(4) 0.0347(4) 0.0370(5) -0.0013(3) 0.0135(3) -0.0012(3)
I1 0.0415(7) 0.0938(10) 0.0821(10) -0.0158(8) 0.0136(6) -0.0047(7)
I2 0.0419(6) 0.0710(8) 0.0677(9) -0.0062(7) 0.0173(6) 0.0000(6)
I3 0.0452(7) 0.0663(8) 0.0729(9) 0.0054(6) 0.0122(6) 0.0055(5)
I4 0.0424(6) 0.0675(8) 0.0666(8) 0.0081(6) 0.0132(6) 0.0037(5)
I5 0.0397(6) 0.0980(10) 0.0735(9) -0.0002(8) 0.0191(6) -0.0046(6)
I6 0.0387(7) 0.1059(11) 0.0743(9) -0.0007(8) 0.0156(6) -0.0003(7)
I7 0.0403(7) 0.0885(10) 0.0925(11) -0.0023(9) 0.0147(7) 0.0018(7)
I8 0.0411(6) 0.0681(7) 0.0632(8) 0.0024(6) 0.0151(5) 0.0008(5)
O11 0.059(8) 0.102(11) 0.040(7) -0.030(7) 0.023(6) -0.003(7)
C12 0.096(17) 0.100(18) 0.042(12) 0.000(12) 0.007(11) 0.028(14)
C13 0.19(3) 0.084(17) 0.15(3) -0.031(18) 0.15(3) -0.047(19)
C14 0.09(2) 0.22(4) 0.09(2) -0.07(2) 0.064(18) -0.03(2)
C15 0.11(3) 0.29(5) 0.07(2) -0.07(3) 0.043(18) -0.05(3)
O21 0.055(8) 0.042(7) 0.116(13) -0.017(7) 0.035(8) 0.003(6)
C22 0.052(12) 0.054(12) 0.15(3) 0.014(14) 0.033(14) 0.035(10)
C23 0.13(2) 0.024(9) 0.14(2) -0.006(12) 0.043(19) -0.001(11)
C24 0.050(11) 0.029(9) 0.12(2) -0.005(10) -0.001(11) 0.016(8)
C25 0.074(15) 0.033(11) 0.17(3) -0.033(13) -0.019(16) 0.001(10)
O31 0.087(11) 0.076(10) 0.075(10) 0.040(8) 0.040(9) 0.026(8)
C32 0.16(3) 0.18(3) 0.12(3) 0.11(3) 0.09(2) 0.12(3)
C33 0.13(2) 0.13(3) 0.10(2) 0.07(2) 0.065(19) 0.07(2)
C34 0.09(2) 0.15(3) 0.077(19) 0.024(18) 0.033(16) 0.009(19)
C35 0.11(2) 0.12(2) 0.077(17) 0.062(16) 0.059(16) 0.048(17)
O41 0.082(10) 0.091(10) 0.050(8) -0.034(7) 0.031(7) 0.008(8)
O51 0.074(9) 0.062(8) 0.065(9) 0.018(7) 0.020(7) -0.015(7)
C52 0.062(14) 0.068(14) 0.14(3) -0.002(15) 0.041(15) 0.001(11)
C53 0.067(12) 0.034(9) 0.071(14) -0.002(8) -0.005(10) 0.001(8)
C54 0.074(16) 0.065(15) 0.15(3) -0.031(16) 0.016(16) -0.008(12)
C55 0.098(19) 0.056(13) 0.10(2) 0.008(13) 0.012(15) -0.007(12)
O61 0.077(9) 0.036(7) 0.073(9) 0.016(6) 0.015(7) -0.001(6)
O71 0.067(8) 0.090(10) 0.050(8) -0.023(7) 0.036(7) -0.012(7)
C73 0.22(4) 0.16(3) 0.07(2) -0.07(2) 0.08(2) -0.08(3)
C74 0.16(3) 0.12(2) 0.12(3) -0.06(2) 0.11(2) -0.05(2)
O81 0.060(8) 0.056(8) 0.065(9) 0.024(6) 0.020(7) -0.001(6)
O91 0.091(11) 0.050(8) 0.081(11) 0.000(7) 0.028(9) 0.018(7)
C92 0.072(19) 0.12(3) 0.23(4) -0.09(3) -0.01(2) 0.026(18)
C93 0.14(3) 0.053(14) 0.15(3) 0.034(16) 0.03(2) 0.022(15)
C94 0.12(2) 0.035(11) 0.12(2) -0.035(12) 0.020(17) -0.013(12)
C95 0.086(18) 0.074(16) 0.14(3) -0.013(16) 0.008(17) -0.024(14)
O101 0.090(10) 0.101(11) 0.043(8) 0.019(8) 0.034(7) -0.004(9)
C103 0.17(4) 0.22(5) 0.14(3) 0.12(3) 0.10(3) 0.10(3)
C104 0.20(4) 0.14(3) 0.12(3) 0.04(2) 0.14(3) 0.00(3)
C10E 0.026(14) 0.08(2) 0.025(15) 0.008(15) 0.006(11) 0.007(15)
O111 0.071(9) 0.071(9) 0.057(8) -0.012(7) 0.022(7) 0.008(7)
C112 0.052(12) 0.15(2) 0.059(13) -0.005(14) 0.034(11) -0.024(13)
C113 0.089(18) 0.16(3) 0.066(16) -0.048(17) 0.039(14) 0.018(18)
C114 0.17(3) 0.18(3) 0.047(15) -0.064(18) 0.061(18) -0.05(3)
C115 0.12(3) 0.22(4) 0.08(2) 0.00(2) 0.031(18) 0.09(3)
O121 0.113(12) 0.032(6) 0.053(8) 0.003(6) 0.006(8) -0.007(7)
C124 0.16(3) 0.044(13) 0.13(3) 0.037(14) 0.06(2) 0.020(15)
O131 0.058(8) 0.080(9) 0.061(9) -0.026(7) 0.022(7) -0.011(7)
C132 0.095(19) 0.11(2) 0.13(3) 0.003(18) 0.085(19) -0.021(16)
C133 0.065(13) 0.103(18) 0.052(13) -0.025(12) -0.004(10) -0.039(12)
C134 0.11(2) 0.076(16) 0.15(3) -0.055(17) 0.09(2) -0.026(14)
C135 0.10(2) 0.19(4) 0.19(4) -0.11(3) 0.04(2) 0.02(2)
O141 0.076(9) 0.103(12) 0.046(8) 0.031(8) 0.024(7) 0.003(8)
O151 0.042(7) 0.046(7) 0.120(13) 0.008(8) 0.010(8) 0.006(6)
C152 0.15(3) 0.075(19) 0.15(3) -0.017(19) -0.05(2) 0.049(19)
C153 0.087(17) 0.049(13) 0.14(2) -0.014(13) 0.005(16) 0.044(12)
C154 0.077(15) 0.070(14) 0.077(16) 0.024(12) -0.005(12) -0.012(11)
C155 0.09(2) 0.08(2) 0.25(5) 0.05(3) -0.02(3) 0.011(17)
O161 0.080(10) 0.068(9) 0.064(9) -0.022(7) 0.027(8) -0.010(7)
C162 0.086(15) 0.090(16) 0.071(15) -0.028(12) 0.060(13) 0.005(12)
C163 0.14(3) 0.13(3) 0.15(3) -0.03(2) 0.09(3) -0.02(2)
C164 0.095(18) 0.099(18) 0.059(15) -0.023(13) 0.019(13) -0.008(14)
C165 0.064(13) 0.076(14) 0.081(16) -0.038(12) 0.013(11) -0.031(11)
O171 0.071(9) 0.061(8) 0.072(10) 0.019(7) 0.037(8) 0.008(6)
C172 0.065(13) 0.047(11) 0.078(15) 0.013(10) 0.015(11) -0.010(9)
C173 0.12(2) 0.029(9) 0.049(12) 0.013(8) -0.025(12) -0.003(10)
C174 0.052(14) 0.085(18) 0.20(4) 0.00(2) 0.039(18) -0.035(13)
C175 0.084(17) 0.060(14) 0.17(3) 0.027(16) 0.057(18) -0.012(12)
O181 0.069(8) 0.075(9) 0.043(7) 0.010(6) 0.034(6) 0.014(7)
C182 0.056(12) 0.074(13) 0.075(15) -0.003(11) 0.009(10) 0.017(10)
C183 0.23(6) 0.21(5) 0.20(5) -0.14(4) 0.05(4) 0.04(4)
C184 0.22(4) 0.060(14) 0.074(18) -0.017(13) 0.09(2) -0.037(18)
O191 0.067(8) 0.034(6) 0.072(10) -0.007(6) 0.006(7) 0.009(6)
C192 0.14(2) 0.055(13) 0.061(14) -0.002(10) 0.017(14) -0.049(14)
C193 0.096(19) 0.061(14) 0.13(3) 0.035(15) 0.033(17) -0.008(13)
C194 0.23(4) 0.029(11) 0.09(2) 0.002(11) -0.01(2) -0.012(16)
C195 0.077(16) 0.051(12) 0.12(2) -0.003(13) -0.020(15) 0.009(11)
O201 0.066(8) 0.066(8) 0.041(7) 0.007(6) 0.016(6) -0.021(6)
C202 0.093(19) 0.18(3) 0.060(16) 0.025(18) 0.035(14) -0.048(19)
C203 0.061(12) 0.106(18) 0.068(14) 0.051(13) 0.026(11) 0.010(12)
C204 0.15(3) 0.11(2) 0.062(16) 0.022(14) 0.027(16) -0.07(2)
C205 0.050(10) 0.104(16) 0.039(10) 0.028(10) 0.013(8) 0.016(10)

loop_
_atom_type_symbol
_atom_type_description
_atom_type_scat_dispersion_real
_atom_type_scat_dispersion_imag
_atom_type_scat_source
C C 0.0033 0.0016 'International Tables Vol C Tables 4.2.6.8 and 6.1.1.4'
H H 0.0000 0.0000 'International Tables Vol C Tables 4.2.6.8 and 6.1.1.4'
O O 0.0106 0.0060 'International Tables Vol C Tables 4.2.6.8 and 6.1.1.4'
I I -0.4742 1.8119 'International Tables Vol C Tables 4.2.6.8 and 6.1.1.4'
Eu Eu -0.1578 3.6682 'International Tables Vol C Tables 4.2.6.8 and 6.1.1.4'

loop_
_geom_angle_atom_site_label_1
_geom_angle_atom_site_label_2
_geom_angle_atom_site_label_3
_geom_angle
O51 Eu1 O11 73.6(5)
O51 Eu1 O21 146.5(5)
O11 Eu1 O21 72.9(5)
O51 Eu1 O31 141.9(5)
O11 Eu1 O31 144.5(5)
O21 Eu1 O31 71.6(5)
O51 Eu1 O41 71.6(5)
O11 Eu1 O41 145.1(5)
O21 Eu1 O41 141.9(5)
O31 Eu1 O41 70.3(5)
O51 Eu1 I1 89.0(3)
O11 Eu1 I1 90.5(3)
O21 Eu1 I1 90.8(3)
O31 Eu1 I1 92.2(3)
O41 Eu1 I1 91.6(3)
O51 Eu1 I2 89.3(3)
O11 Eu1 I2 87.7(3)
O21 Eu1 I2 89.8(3)
O31 Eu1 I2 89.9(3)
O41 Eu1 I2 89.2(3)
I1 Eu1 I2 177.83(6)
O91 Eu2 O61 147.3(5)
O91 Eu2 O71 142.7(5)
O61 Eu2 O71 70.0(5)
O91 Eu2 O81 71.9(5)
O61 Eu2 O81 140.8(5)
O71 Eu2 O81 71.0(5)
O91 Eu2 O101 73.5(5)
O61 Eu2 O101 73.8(5)
O71 Eu2 O101 143.8(5)
O81 Eu2 O101 145.2(5)
O91 Eu2 I3 89.7(3)
O61 Eu2 I3 90.3(3)
O71 Eu2 I3 89.1(3)
O81 Eu2 I3 93.0(3)
O101 Eu2 I3 89.8(3)
O91 Eu2 I4 90.1(3)
O61 Eu2 I4 89.4(3)
O71 Eu2 I4 91.6(3)
O81 Eu2 I4 87.7(3)
O101 Eu2 I4 89.4(3)
I3 Eu2 I4 179.10(5)
O111 Eu3 O151 72.8(5)
O111 Eu3 O121 72.9(5)
O151 Eu3 O121 145.7(5)
O111 Eu3 O141 144.6(5)
O151 Eu3 O141 72.1(6)
O121 Eu3 O141 142.2(5)
O111 Eu3 O131 144.8(5)
O151 Eu3 O131 142.3(5)
O121 Eu3 O131 71.9(5)
O141 Eu3 O131 70.6(5)
O111 Eu3 I5 90.7(3)
O151 Eu3 I5 88.5(3)
O121 Eu3 I5 90.6(3)
O141 Eu3 I5 92.7(3)
O131 Eu3 I5 88.5(3)
O111 Eu3 I6 87.1(3)
O151 Eu3 I6 91.7(3)
O121 Eu3 I6 87.9(3)
O141 Eu3 I6 89.7(3)
O131 Eu3 I6 92.7(3)
I5 Eu3 I6 177.58(6)
O201 Eu4 O191 72.5(5)
O201 Eu4 O171 142.0(5)
O191 Eu4 O171 144.7(5)
O201 Eu4 O181 144.5(4)
O191 Eu4 O181 72.0(4)
O171 Eu4 O181 73.1(4)
O201 Eu4 O161 71.6(5)
O191 Eu4 O161 143.7(5)
O171 Eu4 O161 71.7(5)
O181 Eu4 O161 143.8(5)
O201 Eu4 I7 94.0(3)
O191 Eu4 I7 89.9(3)
O171 Eu4 I7 93.4(3)
O181 Eu4 I7 87.4(3)
O161 Eu4 I7 86.9(3)
O201 Eu4 I8 87.6(3)
O191 Eu4 I8 88.7(3)
O171 Eu4 I8 86.5(3)
O181 Eu4 I8 90.1(3)
O161 Eu4 I8 95.6(3)
I7 Eu4 I8 177.39(6)
C12 O11 C15 105.7(18)
C12 O11 Eu1 129.9(12)
C15 O11 Eu1 124.0(15)
O11 C12 C13 106(2)
C12 C13 C14 104(2)
C15 C14 C13 103(2)
O11 C15 C14 108(3)
C25 O21 C22 111.8(16)
C25 O21 Eu1 125.6(12)
C22 O21 Eu1 122.6(12)
O21 C22 C23 101.7(18)
C24 C23 C22 107.2(18)
C23 C24 C25 108(2)
O21 C25 C24 104.5(18)
C32 O31 C35 108.3(18)
C32 O31 Eu1 127.3(15)
C35 O31 Eu1 124.2(12)
O31 C32 C33 107(2)
C32 C33 C34 108(2)
C35 C34 C33 102(2)
O31 C35 C34 108(2)
C45 O41 C4E 30(4)
C45 O41 C4B 117(3)
C4E O41 C4B 99(5)
C45 O41 C42 111(2)
C4E O41 C42 106(3)
C4B O41 C42 26(4)
C45 O41 Eu1 125.6(16)
C4E O41 Eu1 128(3)
C4B O41 Eu1 116(3)
C42 O41 Eu1 122.6(16)
O41 C42 C43 101(2)
C44 C43 C42 107(3)
C43 C44 C45 104(3)
O41 C45 C44 99(2)
O41 C4B C4C 96(3)
C4D C4C C4B 92(5)
C4C C4D C4E 103(4)
O41 C4E C4D 103(4)
C52 O51 C55 104.3(17)
C52 O51 Eu1 125.7(14)
C55 O51 Eu1 129.4(12)
O51 C52 C53 106.2(18)
C52 C53 C54 104.7(17)
C55 C54 C53 101(2)
C54 C55 O51 112(2)
C6B O61 C6E 108(2)
C6B O61 C62 43(3)
C6E O61 C62 98(3)
C6B O61 C65 81(2)
C6E O61 C65 47(2)
C62 O61 C65 104(3)
C6B O61 Eu2 125.2(15)
C6E O61 Eu2 126.7(15)
C62 O61 Eu2 124.8(19)
C65 O61 Eu2 129.2(16)
O61 C62 C63 107(3)
C62 C63 C64 103(4)
C65 C64 C63 101(4)
O61 C65 C64 99(3)
O61 C6B C6C 104(3)
C6B C6C C6D 95(3)
C6E C6D C6C 112(3)
O61 C6E C6D 101(2)
C75 O71 C7E 52(3)
C75 O71 C72 114(2)
C7E O71 C72 94(4)
C75 O71 C7B 94(4)
C7E O71 C7B 106(3)
C72 O71 C7B 35(4)
C75 O71 Eu2 123.2(14)
C7E O71 Eu2 126.8(19)
C72 O71 Eu2 122.1(14)
C7B O71 Eu2 126(2)
O71 C72 C73 101(2)
O71 C7B C73 101(2)
C72 C73 C7B 35(4)
C72 C73 C74 110(2)
C7B C73 C74 101(3)
C75 C74 C7E 52(3)
C75 C74 C73 104(2)
C7E C74 C73 93(3)
O71 C75 C74 102.1(19)
O71 C7E C74 102.0(19)
C85 O81 C8B 92(2)
C85 O81 C8E 40(3)
C8B O81 C8E 107(3)
C85 O81 C82 108(3)
C8B O81 C82 35(2)
C8E O81 C82 99(3)
C85 O81 Eu2 130.3(18)
C8B O81 Eu2 128.2(16)
C8E O81 Eu2 124(2)
C82 O81 Eu2 122(2)
O81 C82 C83 108(4)
C82 C83 C84 104(4)
C85 C84 C83 105(4)
O81 C85 C84 109(3)
O81 C8B C8C 112(2)
C8B C8C C8D 99(3)
C8E C8D C8C 110(4)
O81 C8E C8D 106(4)
C92 O91 C95 108(2)
C92 O91 Eu2 126.7(15)
C95 O91 Eu2 125.3(14)
O91 C92 C93 110(3)
C92 C93 C94 104(2)
C95 C94 C93 105(2)
O91 C95 C94 105(2)
C102 O101 C10B 31(2)
C102 O101 C105 111(2)
C10B O101 C105 103(3)
C102 O101 C10E 94(2)
C10B O101 C10E 109.0(19)
C105 O101 C10E 43(3)
C102 O101 Eu2 127.4(16)
C10B O101 Eu2 122.1(15)
C105 O101 Eu2 121.0(15)
C10E O101 Eu2 128.7(13)
O101 C102 C103 107(2)
O101 C10B C103 107(2)
C104 C103 C10B 102(3)
C104 C103 C102 100(2)
C10B C103 C102 30(2)
C103 C104 C105 107(3)
C103 C104 C10E 103(2)
C105 C104 C10E 40(3)
O101 C105 C104 102.4(19)
O101 C10E C104 102.3(18)
C115 O111 C112 100.5(18)
C115 O111 Eu3 130.9(15)
C112 O111 Eu3 128.5(12)
C113 C112 O111 113.1(19)
C112 C113 C114 105.2(19)
C113 C114 C115 104(2)
O111 C115 C114 108(2)
C12E O121 C122 76(3)
C12E O121 C12B 102(3)
C122 O121 C12B 37(3)
C12E O121 C125 39(3)
C122 O121 C125 105(2)
C12B O121 C125 113(2)
C12E O121 Eu3 140(2)
C122 O121 Eu3 135.9(17)
C12B O121 Eu3 117.4(15)
C125 O121 Eu3 119.1(14)
C123 C122 O121 104(2)
C123 C12B O121 104(2)
C12B C123 C122 37(3)
C12B C123 C124 108(3)
C122 C123 C124 97(2)
C125 C124 C12E 40(3)
C125 C124 C123 109(2)
C12E C124 C123 94(3)
C124 C125 O121 103.0(19)
C124 C12E O121 103.2(19)
C132 O131 C135 105.5(19)
C132 O131 Eu3 131.5(13)
C135 O131 Eu3 122.9(15)
O131 C132 C133 106.4(16)
C134 C133 C132 103.2(19)
C135 C134 C133 107(2)
C134 C135 O131 109(3)
C14B O141 C145 108(2)
C14B O141 C14E 91(6)
C145 O141 C14E 22(7)
C14B O141 C142 26.4(17)
C145 O141 C142 105(2)
C14E O141 C142 95(5)
C14B O141 Eu3 126.3(15)
C145 O141 Eu3 124.5(19)
C14E O141 Eu3 137(5)
C142 O141 Eu3 127.4(16)
O141 C142 C143 107(3)
C144 C143 C142 99(4)
C143 C144 C145 110(4)
O141 C145 C144 104(3)
O141 C14B C14C 105(3)
C14D C14C C14B 103(4)
C14C C14D C14E 101(7)
O141 C14E C14D 102(5)
C155 O151 C152 103.8(19)
C155 O151 Eu3 126.5(14)
C152 O151 Eu3 128.9(15)
O151 C152 C153 103(2)
C154 C153 C152 110.4(19)
C153 C154 C155 101(2)
O151 C155 C154 108(3)
C165 O161 C162 107.4(16)
C165 O161 Eu4 134.4(13)
C162 O161 Eu4 118.1(12)
C163 C162 O161 107(2)
C162 C163 C164 108(2)
C165 C164 C163 104(2)
O161 C165 C164 106.1(19)
C175 O171 C172 105.1(15)
C175 O171 Eu4 126.1(13)
C172 O171 Eu4 127.2(11)
O171 C172 C173 102.9(16)
C174 C173 C172 100.8(19)
C175 C174 C173 108.2(18)
C174 C175 O171 111(2)
C18E O181 C182 100(2)
C18E O181 C185 26(2)
C182 O181 C185 110.2(16)
C18E O181 Eu4 131.6(15)
C182 O181 Eu4 127.0(11)
C185 O181 Eu4 122.0(13)
O181 C182 C183 111(2)
C184 C183 C182 103(3)
C183 C184 C185 110(3)
C183 C184 C18E 101(3)
C185 C184 C18E 24(2)
O181 C185 C184 105(2)
O181 C18E C184 105(2)
C192 O191 C195 111.9(16)
C192 O191 Eu4 125.3(12)
C195 O191 Eu4 122.6(11)
O191 C192 C193 106(2)
C194 C193 C192 108(2)
C193 C194 C195 110(2)
O191 C195 C194 100.1(18)
C205 O201 C202 106.3(16)
C205 O201 Eu4 127.2(11)
C202 O201 Eu4 126.3(12)
C203 C202 O201 106(2)
C204 C203 C202 110.0(19)
C203 C204 C205 102(2)
O201 C205 C204 108.3(17)

loop_
_geom_bond_atom_site_label_1
_geom_bond_atom_site_label_2
_geom_bond_distance
Eu1 O51 2.561(13)
Eu1 O11 2.576(13)
Eu1 O21 2.593(12)
Eu1 O31 2.607(14)
Eu1 O41 2.653(12)
Eu1 I1 3.2284(19)
Eu1 I2 3.2391(18)
Eu2 O91 2.588(14)
Eu2 O61 2.591(12)
Eu2 O71 2.604(12)
Eu2 O81 2.607(12)
Eu2 O101 2.614(13)
Eu2 I3 3.2294(18)
Eu2 I4 3.2307(18)
Eu3 O111 2.547(14)
Eu3 O151 2.560(13)
Eu3 O121 2.560(12)
Eu3 O141 2.595(13)
Eu3 O131 2.598(13)
Eu3 I5 3.2367(19)
Eu3 I6 3.2541(19)
Eu4 O201 2.564(12)
Eu4 O191 2.571(12)
Eu4 O171 2.573(13)
Eu4 O181 2.589(12)
Eu4 O161 2.590(13)
Eu4 I7 3.2217(19)
Eu4 I8 3.2431(18)
O11 C12 1.39(3)
O11 C15 1.45(3)
C12 C13 1.51(3)
C13 C14 1.55(4)
C14 C15 1.49(4)
O21 C25 1.42(3)
O21 C22 1.50(2)
C22 C23 1.56(3)
C23 C24 1.43(3)
C24 C25 1.49(2)
O31 C32 1.39(3)
O31 C35 1.42(3)
C32 C33 1.45(3)
C33 C34 1.504(10)
C34 C35 1.46(3)
O41 C45 1.43(2)
O41 C4E 1.43(2)
O41 C4B 1.43(2)
O41 C42 1.43(2)
C42 C43 1.524(10)
C43 C44 1.518(8)
C44 C45 1.525(14)
C4B C4C 1.524(14)
C4C C4D 1.517(8)
C4D C4E 1.525(14)
O51 C52 1.38(2)
O51 C55 1.45(3)
C52 C53 1.55(3)
C53 C54 1.57(3)
C54 C55 1.42(3)
O61 C6B 1.45(2)
O61 C6E 1.46(2)
O61 C62 1.46(2)
O61 C65 1.46(2)
C62 C63 1.49(3)
C63 C64 1.52(5)
C64 C65 1.49(3)
C6B C6C 1.48(3)
C6C C6D 1.52(5)
C6D C6E 1.49(3)
O71 C75 1.49(2)
O71 C7E 1.49(2)
O71 C72 1.49(2)
O71 C7B 1.49(2)
C72 C73 1.50(3)
C7B C73 1.50(3)
C73 C74 1.524(10)
C74 C75 1.50(3)
C74 C7E 1.50(3)
O81 C85 1.41(2)
O81 C8B 1.41(2)
O81 C8E 1.41(2)
O81 C82 1.41(2)
C82 C83 1.47(3)
C83 C84 1.522(8)
C84 C85 1.47(3)
C8B C8C 1.47(3)
C8C C8D 1.522(8)
C8D C8E 1.47(3)
O91 C92 1.39(3)
O91 C95 1.42(3)
C92 C93 1.43(4)
C93 C94 1.54(4)
C94 C95 1.50(3)
O101 C102 1.42(2)
O101 C10B 1.42(2)
O101 C105 1.42(2)
O101 C10E 1.42(2)
C102 C103 1.51(3)
C10B C103 1.51(3)
C103 C104 1.45(4)
C104 C105 1.51(3)
C104 C10E 1.51(2)
O111 C115 1.42(3)
O111 C112 1.45(2)
C112 C113 1.40(3)
C113 C114 1.46(4)
C114 C115 1.53(4)
O121 C12E 1.46(2)
O121 C122 1.46(2)
O121 C12B 1.46(2)
O121 C125 1.46(2)
C122 C123 1.45(3)
C12B C123 1.44(3)
C123 C124 1.514(10)
C124 C125 1.44(3)
C124 C12E 1.45(3)
O131 C132 1.40(3)
O131 C135 1.43(3)
C132 C133 1.48(3)
C133 C134 1.41(3)
C134 C135 1.39(3)
O141 C14B 1.45(2)
O141 C145 1.45(2)
O141 C14E 1.45(2)
O141 C142 1.45(2)
C142 C143 1.50(3)
C143 C144 1.44(4)
C144 C145 1.50(3)
C14B C14C 1.50(3)
C14C C14D 1.44(4)
C14D C14E 1.50(3)
O151 C155 1.41(4)
O151 C152 1.45(3)
C152 C153 1.51(4)
C153 C154 1.41(3)
C154 C155 1.47(3)
O161 C165 1.42(2)
O161 C162 1.46(2)
C162 C163 1.40(4)
C163 C164 1.53(4)
C164 C165 1.48(3)
O171 C175 1.41(2)
O171 C172 1.47(2)
C172 C173 1.56(2)
C173 C174 1.49(3)
C174 C175 1.39(3)
O181 C18E 1.433(18)
O181 C182 1.435(17)
O181 C185 1.436(18)
C182 C183 1.50(4)
C183 C184 1.49(5)
C184 C185 1.54(3)
C184 C18E 1.54(3)
O191 C192 1.43(2)
O191 C195 1.50(2)
C192 C193 1.48(3)
C193 C194 1.45(3)
C194 C195 1.54(3)
O201 C205 1.42(2)
O201 C202 1.47(2)
C202 C203 1.45(3)
C203 C204 1.44(3)
C204 C205 1.50(3)
